data_4088792
loop_
_publ_author_name
'Matsubara, Kouki'
'Yamamoto, Hitomi'
'Miyazaki, Satoshi'
'Inatomi, Takahiro'
'Nonaka, Keita'
'Koga, Yuji'
'Yamada, Yuji'
'Veiros, Luis F.'
'Kirchner, Karl'

_publ_section_title
;
 Dinuclear Systems in the Efficient Nickel-Catalyzed Kumada--Tamao--Corriu
 Cross-Coupling of Aryl Halides
;
_journal_issue 2
_journal_name_full Organometallics
_journal_page_first 255
_journal_paper_doi 10.1021/acs.organomet.6b00451
_journal_volume 36
_journal_year 2016
_chemical_formula_moiety 'C61 H79 Cl N4 Ni2 O'
_chemical_formula_sum 'C61 H79 Cl N4 Ni2 O'
_chemical_formula_weight 1037.11
_space_group_IT_number 14
_space_group_name_Hall '-P 2ybc'
_space_group_name_H-M_alt 'P 1 21/c 1'
_symmetry_cell_setting monoclinic
_symmetry_Int_Tables_number 14
_symmetry_space_group_name_Hall '-P 2ybc'
_symmetry_space_group_name_H-M 'P 1 21/c 1'
_atom_sites_solution_hydrogens geom
_atom_sites_solution_primary direct
_atom_sites_solution_secondary difmap
_cell_angle_alpha 90.0000
_cell_angle_beta 99.114(4)
_cell_angle_gamma 90.0000
_cell_formula_units_Z 4
_cell_length_a 14.4923(9)
_cell_length_b 12.2789(7)
_cell_length_c 31.858(3)
_cell_measurement_reflns_used 11747
_cell_measurement_temperature 110
_cell_measurement_theta_max 27.55
_cell_measurement_theta_min 3.02
_cell_volume 5597.5(7)
_computing_cell_refinement CrystalClear
_computing_data_collection 'CrystalClear (Rigaku Inc., 2008)'
_computing_data_reduction CrystalClear
_computing_molecular_graphics 'Mercury 3.5.1'
_computing_publication_material 'CrystalStructure 4.0 (Rigaku, 2010)'
_computing_structure_refinement 'SHELXL97 (Sheldrick, 2008)'
_computing_structure_solution 'Il Milione (Burla, et al., 2007)'
_diffrn_ambient_temperature 110
_diffrn_detector_area_resol_mean 7.111
_diffrn_measured_fraction_theta_full 0.991
_diffrn_measured_fraction_theta_max 0.991
_diffrn_measurement_device_type 'Rigaku Saturn724'
_diffrn_measurement_method \w
_diffrn_radiation_type 'Mo K\a'
_diffrn_radiation_wavelength 0.71075
_diffrn_reflns_av_R_equivalents 0.0612
_diffrn_reflns_limit_h_max 18
_diffrn_reflns_limit_h_min -18
_diffrn_reflns_limit_k_max 15
_diffrn_reflns_limit_k_min -15
_diffrn_reflns_limit_l_max 41
_diffrn_reflns_limit_l_min -41
_diffrn_reflns_number 69490
_diffrn_reflns_theta_full 27.55
_diffrn_reflns_theta_max 27.55
_diffrn_standards_number 0
_exptl_absorpt_coefficient_mu 0.763
_exptl_absorpt_correction_T_max 0.892
_exptl_absorpt_correction_T_min 0.795
_exptl_absorpt_correction_type multi-scan
_exptl_absorpt_process_details 'REQAB (Rigaku, 1998)'
_exptl_crystal_colour colorless
_exptl_crystal_density_diffrn 1.231
_exptl_crystal_density_method 'not measured'
_exptl_crystal_description prism
_exptl_crystal_F_000 2216.00
_exptl_crystal_size_max 0.300
_exptl_crystal_size_mid 0.250
_exptl_crystal_size_min 0.150
_refine_diff_density_max 0.740
_refine_diff_density_min -0.600
_refine_ls_extinction_method none
_refine_ls_goodness_of_fit_ref 1.191
_refine_ls_hydrogen_treatment constr
_refine_ls_number_parameters 639
_refine_ls_number_reflns 12903
_refine_ls_number_restraints 0
_refine_ls_R_factor_gt 0.0626
_refine_ls_shift/su_max 0.001
_refine_ls_structure_factor_coef Fsqd
_refine_ls_weighting_details 'w = 1/[\s^2^(Fo^2^)+(0.0476P)^2^+5.3230P] where P=(Fo^2^+2Fc^2^)/3'
_refine_ls_weighting_scheme calc
_refine_ls_wR_factor_ref 0.1378
_reflns_number_gt 11464
_reflns_number_total 12903
_reflns_threshold_expression F^2^>2.0\s(F^2^)
_cod_data_source_file om6b00451_si_002.cif
_cod_data_source_block 1b
_cod_database_code 4088792

loop_
_symmetry_equiv_pos_site_id
_symmetry_equiv_pos_as_xyz
1 +X,+Y,+Z
2 -X,1/2+Y,1/2-Z
3 -X,-Y,-Z
4 +X,1/2-Y,1/2+Z

loop_
_atom_site_label
_atom_site_type_symbol
_atom_site_fract_x
_atom_site_fract_y
_atom_site_fract_z
_atom_site_U_iso_or_equiv
_atom_site_adp_type
_atom_site_occupancy
_atom_site_symmetry_multiplicity
_atom_site_calc_flag
_atom_site_refinement_flags
Ni1 Ni 0.80604(2) 0.27796(3) 0.107117(11) 0.02130(9) Uani 1.0 4 d .
Ni2 Ni 0.66212(2) 0.24001(3) 0.133145(11) 0.02054(9) Uani 1.0 4 d .
Cl1 Cl 0.79715(5) 0.27388(7) 0.17579(2) 0.03495(18) Uani 1.0 4 d .
O1 O 0.42115(14) 0.22977(16) -0.00584(7) 0.0313(5) Uani 1.0 4 d .
N1 N 0.99262(15) 0.24841(17) 0.08916(7) 0.0197(5) Uani 1.0 4 d .
N2 N 0.92310(15) 0.36940(18) 0.04717(7) 0.0210(5) Uani 1.0 4 d .
N3 N 0.52226(15) 0.12378(18) 0.17684(7) 0.0206(5) Uani 1.0 4 d .
N4 N 0.56004(15) 0.27988(18) 0.20421(7) 0.0218(5) Uani 1.0 4 d .
C1 C 0.68364(19) 0.2611(3) 0.07345(9) 0.0229(6) Uani 1.0 4 d .
C2 C 0.63398(19) 0.1612(3) 0.07081(9) 0.0243(6) Uani 1.0 4 d .
C3 C 0.54605(19) 0.1474(3) 0.04465(9) 0.0257(6) Uani 1.0 4 d .
C4 C 0.50601(19) 0.2335(3) 0.02136(9) 0.0243(6) Uani 1.0 4 d .
C5 C 0.55032(19) 0.3356(3) 0.02421(9) 0.0268(6) Uani 1.0 4 d .
C6 C 0.63605(19) 0.3486(3) 0.04964(9) 0.0253(6) Uani 1.0 4 d .
C7 C 0.3775(2) 0.1267(3) -0.01240(11) 0.0343(7) Uani 1.0 4 d .
C8 C 0.90769(18) 0.2990(2) 0.07869(8) 0.0203(5) Uani 1.0 4 d .
C9 C 1.05729(19) 0.2853(3) 0.06459(9) 0.0250(6) Uani 1.0 4 d .
C10 C 1.01400(19) 0.3618(3) 0.03849(9) 0.0247(6) Uani 1.0 4 d .
C11 C 1.00902(18) 0.1673(3) 0.12202(9) 0.0228(6) Uani 1.0 4 d .
C12 C 0.99039(18) 0.0587(3) 0.11087(9) 0.0242(6) Uani 1.0 4 d .
C13 C 1.0014(2) -0.0179(3) 0.14376(10) 0.0304(7) Uani 1.0 4 d .
C14 C 1.0301(2) 0.0141(3) 0.18522(10) 0.0348(7) Uani 1.0 4 d .
C15 C 1.0493(2) 0.1218(3) 0.19528(10) 0.0337(7) Uani 1.0 4 d .
C16 C 1.03945(18) 0.2020(3) 0.16389(9) 0.0262(6) Uani 1.0 4 d .
C17 C 0.95740(19) 0.0239(3) 0.06517(9) 0.0252(6) Uani 1.0 4 d .
C18 C 1.0188(2) -0.0661(3) 0.05172(11) 0.0340(7) Uani 1.0 4 d .
C19 C 0.8547(2) -0.0100(3) 0.05856(11) 0.0363(8) Uani 1.0 4 d .
C20 C 1.0619(2) 0.3204(3) 0.17429(10) 0.0321(7) Uani 1.0 4 d .
C21 C 1.1640(3) 0.3451(3) 0.17040(11) 0.0430(9) Uani 1.0 4 d .
C22 C 1.0421(3) 0.3552(4) 0.21806(11) 0.0466(9) Uani 1.0 4 d .
C23 C 0.85405(19) 0.4441(3) 0.02650(9) 0.0256(6) Uani 1.0 4 d .
C24 C 0.8108(2) 0.4208(3) -0.01488(9) 0.0313(7) Uani 1.0 4 d .
C25 C 0.7451(3) 0.4951(3) -0.03436(11) 0.0427(9) Uani 1.0 4 d .
C26 C 0.7222(3) 0.5872(3) -0.01320(12) 0.0455(9) Uani 1.0 4 d .
C27 C 0.7652(3) 0.6074(3) 0.02757(12) 0.0392(8) Uani 1.0 4 d .
C28 C 0.8331(2) 0.5368(3) 0.04880(10) 0.0287(7) Uani 1.0 4 d .
C29 C 0.8305(3) 0.3153(3) -0.03685(10) 0.0379(8) Uani 1.0 4 d .
C30 C 0.7741(3) 0.2228(3) -0.02131(13) 0.0502(10) Uani 1.0 4 d .
C31 C 0.8111(4) 0.3232(5) -0.08521(12) 0.0837(19) Uani 1.0 4 d .
C32 C 0.8796(3) 0.5615(3) 0.09375(11) 0.0335(7) Uani 1.0 4 d .
C33 C 0.8092(3) 0.5668(4) 0.12442(13) 0.0556(10) Uani 1.0 4 d .
C34 C 0.9338(4) 0.6694(4) 0.09510(16) 0.0696(14) Uani 1.0 4 d .
C35 C 0.57563(18) 0.2139(2) 0.17165(8) 0.0204(6) Uani 1.0 4 d .
C36 C 0.47704(18) 0.1343(3) 0.21186(9) 0.0236(6) Uani 1.0 4 d .
C37 C 0.49999(19) 0.2321(3) 0.22888(9) 0.0251(6) Uani 1.0 4 d .
C38 C 0.51018(18) 0.0328(2) 0.14835(8) 0.0210(6) Uani 1.0 4 d .
C39 C 0.58400(19) -0.0407(3) 0.14821(9) 0.0239(6) Uani 1.0 4 d .
C40 C 0.5695(2) -0.1275(3) 0.11963(9) 0.0291(7) Uani 1.0 4 d .
C41 C 0.4855(3) -0.1399(3) 0.09261(10) 0.0317(7) Uani 1.0 4 d .
C42 C 0.4134(2) -0.0665(3) 0.09385(9) 0.0280(6) Uani 1.0 4 d .
C43 C 0.42314(18) 0.0213(3) 0.12170(9) 0.0235(6) Uani 1.0 4 d .
C44 C 0.67442(19) -0.0283(3) 0.17912(9) 0.0276(6) Uani 1.0 4 d .
C45 C 0.6638(3) -0.0734(4) 0.22250(10) 0.0429(9) Uani 1.0 4 d .
C46 C 0.7585(3) -0.0805(4) 0.16407(12) 0.0479(10) Uani 1.0 4 d .
C47 C 0.34359(19) 0.1012(3) 0.12392(10) 0.0273(6) Uani 1.0 4 d .
C48 C 0.2480(2) 0.0566(3) 0.10506(11) 0.0371(8) Uani 1.0 4 d .
C49 C 0.3598(2) 0.2104(3) 0.10284(10) 0.0302(7) Uani 1.0 4 d .
C50 C 0.60937(18) 0.3811(3) 0.21489(9) 0.0225(6) Uani 1.0 4 d .
C51 C 0.58704(19) 0.4720(3) 0.18850(9) 0.0246(6) Uani 1.0 4 d .
C52 C 0.6383(2) 0.5669(3) 0.19905(10) 0.0286(6) Uani 1.0 4 d .
C53 C 0.7073(2) 0.5709(3) 0.23479(10) 0.0296(7) Uani 1.0 4 d .
C54 C 0.72647(19) 0.4802(3) 0.26045(9) 0.0273(6) Uani 1.0 4 d .
C55 C 0.67845(19) 0.3826(3) 0.25075(9) 0.0248(6) Uani 1.0 4 d .
C56 C 0.5095(2) 0.4672(3) 0.15025(9) 0.0267(6) Uani 1.0 4 d .
C57 C 0.4139(2) 0.4722(3) 0.16516(10) 0.0349(7) Uani 1.0 4 d .
C58 C 0.5159(3) 0.5556(3) 0.11723(10) 0.0365(8) Uani 1.0 4 d .
C59 C 0.7015(2) 0.2835(3) 0.27903(9) 0.0285(6) Uani 1.0 4 d .
C60 C 0.6572(3) 0.2936(3) 0.31942(10) 0.0359(7) Uani 1.0 4 d .
C61 C 0.8067(3) 0.2630(3) 0.29104(10) 0.0361(8) Uani 1.0 4 d .
H2 H 0.6761 0.0975 0.0690 0.0292 Uiso 1.0 4 calc R
H3 H 0.5152 0.0789 0.0433 0.0308 Uiso 1.0 4 calc R
H5 H 0.5213 0.3957 0.0086 0.0322 Uiso 1.0 4 calc R
H6 H 0.6645 0.4185 0.0514 0.0303 Uiso 1.0 4 calc R
H7A H 0.3617 0.0997 0.0145 0.0411 Uiso 1.0 4 calc R
H7B H 0.4202 0.0754 -0.0230 0.0411 Uiso 1.0 4 calc R
H7C H 0.3204 0.1335 -0.0333 0.0411 Uiso 1.0 4 calc R
H9 H 1.1200 0.2611 0.0660 0.0301 Uiso 1.0 4 calc R
H10 H 1.0403 0.4028 0.0180 0.0296 Uiso 1.0 4 calc R
H13 H 0.9890 -0.0926 0.1375 0.0365 Uiso 1.0 4 calc R
H14 H 1.0367 -0.0388 0.2072 0.0417 Uiso 1.0 4 calc R
H15 H 1.0696 0.1417 0.2241 0.0405 Uiso 1.0 4 calc R
H17 H 0.9630 0.0884 0.0466 0.0303 Uiso 1.0 4 calc R
H18A H 1.0189 -0.1284 0.0710 0.0407 Uiso 1.0 4 calc R
H18B H 1.0827 -0.0390 0.0529 0.0407 Uiso 1.0 4 calc R
H18C H 0.9942 -0.0890 0.0226 0.0407 Uiso 1.0 4 calc R
H19A H 0.8168 0.0503 0.0665 0.0436 Uiso 1.0 4 calc R
H19B H 0.8472 -0.0736 0.0763 0.0436 Uiso 1.0 4 calc R
H19C H 0.8344 -0.0285 0.0286 0.0436 Uiso 1.0 4 calc R
H20 H 1.0215 0.3657 0.1526 0.0385 Uiso 1.0 4 calc R
H21A H 1.2054 0.2999 0.1906 0.0515 Uiso 1.0 4 calc R
H21B H 1.1771 0.4222 0.1767 0.0515 Uiso 1.0 4 calc R
H21C H 1.1746 0.3289 0.1414 0.0515 Uiso 1.0 4 calc R
H22A H 1.0858 0.3182 0.2402 0.0559 Uiso 1.0 4 calc R
H22B H 0.9779 0.3353 0.2209 0.0559 Uiso 1.0 4 calc R
H22C H 1.0499 0.4342 0.2212 0.0559 Uiso 1.0 4 calc R
H25 H 0.7154 0.4824 -0.0627 0.0512 Uiso 1.0 4 calc R
H26 H 0.6766 0.6364 -0.0269 0.0547 Uiso 1.0 4 calc R
H27 H 0.7486 0.6708 0.0418 0.0471 Uiso 1.0 4 calc R
H29 H 0.8983 0.2978 -0.0283 0.0455 Uiso 1.0 4 calc R
H30A H 0.7072 0.2373 -0.0297 0.0602 Uiso 1.0 4 calc R
H30B H 0.7886 0.2178 0.0097 0.0602 Uiso 1.0 4 calc R
H30C H 0.7902 0.1540 -0.0340 0.0602 Uiso 1.0 4 calc R
H31A H 0.8437 0.3866 -0.0945 0.1004 Uiso 1.0 4 calc R
H31B H 0.7437 0.3311 -0.0947 0.1004 Uiso 1.0 4 calc R
H31C H 0.8333 0.2570 -0.0976 0.1004 Uiso 1.0 4 calc R
H32 H 0.9251 0.5018 0.1033 0.0402 Uiso 1.0 4 calc R
H33A H 0.7749 0.4979 0.1236 0.0668 Uiso 1.0 4 calc R
H33B H 0.7652 0.6265 0.1161 0.0668 Uiso 1.0 4 calc R
H33C H 0.8422 0.5796 0.1533 0.0668 Uiso 1.0 4 calc R
H34A H 0.8904 0.7288 0.0855 0.0836 Uiso 1.0 4 calc R
H34B H 0.9811 0.6644 0.0764 0.0836 Uiso 1.0 4 calc R
H34C H 0.9644 0.6837 0.1243 0.0836 Uiso 1.0 4 calc R
H36 H 0.4374 0.0820 0.2218 0.0283 Uiso 1.0 4 calc R
H37 H 0.4793 0.2629 0.2531 0.0301 Uiso 1.0 4 calc R
H40 H 0.6181 -0.1789 0.1187 0.0350 Uiso 1.0 4 calc R
H41 H 0.4773 -0.1990 0.0731 0.0380 Uiso 1.0 4 calc R
H42 H 0.3561 -0.0764 0.0752 0.0336 Uiso 1.0 4 calc R
H44 H 0.6875 0.0514 0.1826 0.0331 Uiso 1.0 4 calc R
H45A H 0.6545 -0.1524 0.2205 0.0515 Uiso 1.0 4 calc R
H45B H 0.6097 -0.0395 0.2322 0.0515 Uiso 1.0 4 calc R
H45C H 0.7203 -0.0575 0.2428 0.0515 Uiso 1.0 4 calc R
H46A H 0.7632 -0.0544 0.1354 0.0575 Uiso 1.0 4 calc R
H46B H 0.7512 -0.1598 0.1636 0.0575 Uiso 1.0 4 calc R
H46C H 0.8154 -0.0607 0.1835 0.0575 Uiso 1.0 4 calc R
H47 H 0.3423 0.1163 0.1547 0.0328 Uiso 1.0 4 calc R
H48A H 0.2399 -0.0159 0.1168 0.0445 Uiso 1.0 4 calc R
H48B H 0.2433 0.0518 0.0741 0.0445 Uiso 1.0 4 calc R
H48C H 0.1992 0.1054 0.1122 0.0445 Uiso 1.0 4 calc R
H49A H 0.4223 0.2377 0.1143 0.0363 Uiso 1.0 4 calc R
H49B H 0.3127 0.2631 0.1088 0.0363 Uiso 1.0 4 calc R
H49C H 0.3547 0.2001 0.0721 0.0363 Uiso 1.0 4 calc R
H52 H 0.6260 0.6297 0.1816 0.0343 Uiso 1.0 4 calc R
H53 H 0.7414 0.6363 0.2416 0.0356 Uiso 1.0 4 calc R
H54 H 0.7730 0.4844 0.2850 0.0327 Uiso 1.0 4 calc R
H56 H 0.5141 0.3951 0.1361 0.0321 Uiso 1.0 4 calc R
H57A H 0.4082 0.5411 0.1800 0.0418 Uiso 1.0 4 calc R
H57B H 0.4082 0.4113 0.1845 0.0418 Uiso 1.0 4 calc R
H57C H 0.3642 0.4672 0.1405 0.0418 Uiso 1.0 4 calc R
H58A H 0.5782 0.5542 0.1090 0.0438 Uiso 1.0 4 calc R
H58B H 0.5051 0.6269 0.1293 0.0438 Uiso 1.0 4 calc R
H58C H 0.4686 0.5424 0.0922 0.0438 Uiso 1.0 4 calc R
H59 H 0.6734 0.2183 0.2630 0.0342 Uiso 1.0 4 calc R
H60A H 0.5900 0.3071 0.3117 0.0430 Uiso 1.0 4 calc R
H60B H 0.6862 0.3543 0.3367 0.0430 Uiso 1.0 4 calc R
H60C H 0.6671 0.2259 0.3358 0.0430 Uiso 1.0 4 calc R
H61A H 0.8349 0.3216 0.3097 0.0433 Uiso 1.0 4 calc R
H61B H 0.8356 0.2613 0.2652 0.0433 Uiso 1.0 4 calc R
H61C H 0.8171 0.1931 0.3059 0.0433 Uiso 1.0 4 calc R

loop_
_atom_site_aniso_label
_atom_site_aniso_U_11
_atom_site_aniso_U_22
_atom_site_aniso_U_33
_atom_site_aniso_U_12
_atom_site_aniso_U_13
_atom_site_aniso_U_23
Ni1 0.01690(17) 0.02436(19) 0.02336(19) 0.00007(13) 0.00537(13) 0.00127(14)
Ni2 0.01748(17) 0.02361(18) 0.02114(18) -0.00124(13) 0.00493(13) 0.00065(13)
Cl1 0.0209(4) 0.0614(5) 0.0226(4) -0.0056(3) 0.0036(3) -0.0014(4)
O1 0.0249(11) 0.0274(11) 0.0388(13) 0.0008(8) -0.0034(9) -0.0044(9)
N1 0.0186(11) 0.0216(11) 0.0193(11) 0.0010(9) 0.0046(9) 0.0014(9)
N2 0.0191(11) 0.0208(11) 0.0237(12) 0.0007(9) 0.0055(9) 0.0014(9)
N3 0.0197(11) 0.0214(11) 0.0219(12) -0.0002(9) 0.0067(9) 0.0005(9)
N4 0.0209(11) 0.0233(12) 0.0221(12) -0.0019(9) 0.0060(9) -0.0023(9)
C1 0.0229(13) 0.0237(14) 0.0244(14) 0.0008(11) 0.0107(11) 0.0011(11)
C2 0.0249(14) 0.0240(14) 0.0246(15) 0.0014(11) 0.0059(11) -0.0036(11)
C3 0.0254(14) 0.0225(14) 0.0302(16) -0.0019(11) 0.0080(12) -0.0039(12)
C4 0.0198(13) 0.0291(15) 0.0236(14) 0.0004(11) 0.0024(11) -0.0029(11)
C5 0.0248(14) 0.0243(14) 0.0308(16) 0.0022(11) 0.0027(12) 0.0023(12)
C6 0.0217(13) 0.0246(14) 0.0302(16) 0.0005(11) 0.0063(11) 0.0017(12)
C7 0.0274(15) 0.0350(17) 0.0389(18) -0.0047(13) 0.0005(13) -0.0089(14)
C8 0.0207(13) 0.0187(12) 0.0211(14) 0.0002(10) 0.0018(10) 0.0005(10)
C9 0.0194(13) 0.0321(15) 0.0247(15) 0.0006(11) 0.0067(11) 0.0006(12)
C10 0.0225(13) 0.0291(15) 0.0242(15) 0.0013(11) 0.0090(11) 0.0049(12)
C11 0.0171(12) 0.0287(14) 0.0227(14) 0.0022(10) 0.0040(10) 0.0040(11)
C12 0.0190(13) 0.0254(14) 0.0289(15) 0.0031(10) 0.0059(11) 0.0023(12)
C13 0.0268(15) 0.0278(15) 0.0366(18) 0.0032(12) 0.0053(13) 0.0108(13)
C14 0.0273(15) 0.0450(19) 0.0327(18) 0.0071(13) 0.0069(13) 0.0174(15)
C15 0.0250(15) 0.053(2) 0.0226(15) 0.0067(14) 0.0010(12) 0.0058(14)
C16 0.0175(13) 0.0371(16) 0.0234(15) 0.0020(11) 0.0017(11) 0.0008(12)
C17 0.0234(13) 0.0230(14) 0.0291(15) 0.0004(11) 0.0033(11) 0.0007(12)
C18 0.0281(15) 0.0303(16) 0.0447(19) 0.0007(12) 0.0094(14) -0.0028(14)
C19 0.0242(15) 0.0445(19) 0.0399(19) 0.0021(13) 0.0042(13) -0.0063(15)
C20 0.0295(15) 0.0368(17) 0.0284(16) -0.0019(13) -0.0004(12) -0.0051(13)
C21 0.0377(18) 0.052(3) 0.040(2) -0.0113(16) 0.0084(15) -0.0130(17)
C22 0.0375(19) 0.064(3) 0.038(2) -0.0088(17) 0.0071(15) -0.0200(18)
C23 0.0225(13) 0.0263(14) 0.0291(16) 0.0033(11) 0.0077(11) 0.0079(12)
C24 0.0279(15) 0.0426(18) 0.0241(15) 0.0103(13) 0.0063(12) 0.0080(13)
C25 0.0347(18) 0.062(3) 0.0325(18) 0.0169(16) 0.0079(14) 0.0160(17)
C26 0.0402(19) 0.050(2) 0.049(3) 0.0213(16) 0.0148(16) 0.0253(18)
C27 0.0394(18) 0.0264(16) 0.056(3) 0.0103(14) 0.0202(16) 0.0113(15)
C28 0.0283(15) 0.0206(14) 0.0404(18) 0.0008(11) 0.0158(13) 0.0062(13)
C29 0.0273(15) 0.060(3) 0.0256(16) 0.0155(15) 0.0010(12) -0.0066(15)
C30 0.0310(18) 0.056(3) 0.062(3) -0.0009(16) 0.0045(17) -0.032(2)
C31 0.087(4) 0.132(5) 0.026(2) 0.064(4) -0.007(2) -0.015(3)
C32 0.0366(17) 0.0218(14) 0.0439(19) -0.0013(12) 0.0123(14) -0.0054(13)
C33 0.053(3) 0.062(3) 0.054(3) 0.002(2) 0.0176(19) -0.009(2)
C34 0.082(4) 0.053(3) 0.079(4) -0.030(3) 0.029(3) -0.016(3)
C35 0.0191(12) 0.0202(13) 0.0213(13) -0.0009(10) 0.0017(10) 0.0001(10)
C36 0.0208(13) 0.0288(14) 0.0227(14) -0.0018(11) 0.0076(11) 0.0011(11)
C37 0.0223(13) 0.0290(15) 0.0253(14) -0.0015(11) 0.0084(11) -0.0010(12)
C38 0.0208(13) 0.0222(13) 0.0202(14) -0.0039(10) 0.0035(10) 0.0006(11)
C39 0.0235(13) 0.0226(13) 0.0266(15) 0.0008(11) 0.0069(11) 0.0050(11)
C40 0.0336(16) 0.0236(14) 0.0316(16) 0.0027(12) 0.0095(13) 0.0016(12)
C41 0.0442(18) 0.0232(14) 0.0284(16) -0.0046(13) 0.0076(13) -0.0029(12)
C42 0.0286(15) 0.0289(15) 0.0252(15) -0.0063(12) 0.0000(12) 0.0006(12)
C43 0.0215(13) 0.0240(14) 0.0249(15) -0.0041(11) 0.0034(11) 0.0015(11)
C44 0.0219(14) 0.0269(15) 0.0335(16) 0.0021(11) 0.0031(12) 0.0061(12)
C45 0.0328(17) 0.063(3) 0.0322(18) 0.0057(16) 0.0022(14) 0.0124(17)
C46 0.0283(17) 0.069(3) 0.047(3) 0.0133(17) 0.0079(15) 0.0092(19)
C47 0.0197(13) 0.0326(16) 0.0297(16) 0.0012(11) 0.0038(11) 0.0022(12)
C48 0.0209(14) 0.0375(18) 0.050(2) -0.0034(13) -0.0014(13) 0.0076(15)
C49 0.0251(14) 0.0277(15) 0.0373(17) 0.0024(12) 0.0032(12) -0.0001(13)
C50 0.0194(12) 0.0241(14) 0.0254(14) -0.0012(10) 0.0076(11) -0.0028(11)
C51 0.0226(13) 0.0253(14) 0.0265(15) 0.0007(11) 0.0060(11) -0.0031(12)
C52 0.0273(15) 0.0257(14) 0.0344(17) 0.0005(11) 0.0102(12) 0.0004(12)
C53 0.0278(15) 0.0268(15) 0.0350(17) -0.0056(12) 0.0068(12) -0.0045(13)
C54 0.0237(14) 0.0286(15) 0.0297(16) -0.0031(11) 0.0047(12) -0.0069(12)
C55 0.0227(13) 0.0277(14) 0.0253(15) 0.0005(11) 0.0071(11) -0.0045(12)
C56 0.0277(14) 0.0245(14) 0.0276(16) 0.0019(11) 0.0031(12) 0.0024(12)
C57 0.0283(15) 0.0372(17) 0.0377(18) 0.0042(13) 0.0008(13) 0.0019(14)
C58 0.0391(18) 0.0337(17) 0.0358(18) -0.0002(14) 0.0030(14) 0.0085(14)
C59 0.0264(14) 0.0312(15) 0.0267(15) -0.0005(12) 0.0003(12) -0.0024(12)
C60 0.0394(18) 0.0407(18) 0.0278(17) -0.0023(14) 0.0060(13) 0.0014(14)
C61 0.0307(16) 0.0458(19) 0.0298(17) 0.0058(14) -0.0016(13) -0.0020(14)

loop_
_atom_type_symbol
_atom_type_description
_atom_type_scat_dispersion_real
_atom_type_scat_dispersion_imag
_atom_type_scat_source
C C 0.0033 0.0016
;
International Tables for Crystallography
(1992, Vol. C, Tables 4.2.6.8 and 6.1.1.4)
;
H H 0.0000 0.0000
;
International Tables for Crystallography
(1992, Vol. C, Table 6.1.1.4)
;
Cl Cl 0.1484 0.1585
;
International Tables for Crystallography
(1992, Vol. C, Tables 4.2.6.8 and 6.1.1.4)
;
N N 0.0061 0.0033
;
International Tables for Crystallography
(1992, Vol. C, Tables 4.2.6.8 and 6.1.1.4)
;
Ni Ni 0.3393 1.1124
;
International Tables for Crystallography
(1992, Vol. C, Tables 4.2.6.8 and 6.1.1.4)
;
O O 0.0106 0.0060
;
International Tables for Crystallography
(1992, Vol. C, Tables 4.2.6.8 and 6.1.1.4)
;

loop_
_geom_angle_atom_site_label_1
_geom_angle_atom_site_label_2
_geom_angle_atom_site_label_3
_geom_angle
_geom_angle_publ_flag
Ni2 Ni1 Cl1 57.73(3) yes
Ni2 Ni1 C1 53.26(9) yes
Ni2 Ni1 C8 170.87(8) yes
Cl1 Ni1 C1 110.74(10) yes
Cl1 Ni1 C8 131.10(8) yes
C1 Ni1 C8 118.12(12) yes
Ni1 Ni2 Cl1 56.73(3) yes
Ni1 Ni2 C1 51.04(8) yes
Ni1 Ni2 C2 79.64(8) yes
Ni1 Ni2 C35 160.62(8) yes
Cl1 Ni2 C1 107.54(8) yes
Cl1 Ni2 C2 130.73(8) yes
Cl1 Ni2 C35 103.92(8) yes
C1 Ni2 C2 39.29(11) yes
C1 Ni2 C35 148.29(11) yes
C2 Ni2 C35 117.41(11) yes
Ni1 Cl1 Ni2 65.55(3) yes
C4 O1 C7 116.9(3) yes
C8 N1 C9 112.0(3) yes
C8 N1 C11 122.0(3) yes
C9 N1 C11 126.0(3) yes
C8 N2 C10 111.9(3) yes
C8 N2 C23 123.8(3) yes
C10 N2 C23 124.3(3) yes
C35 N3 C36 111.6(3) yes
C35 N3 C38 124.5(3) yes
C36 N3 C38 123.8(3) yes
C35 N4 C37 111.9(3) yes
C35 N4 C50 123.7(3) yes
C37 N4 C50 124.0(3) yes
Ni1 C1 Ni2 75.70(10) yes
Ni1 C1 C2 122.6(2) yes
Ni1 C1 C6 122.5(2) yes
Ni2 C1 C2 77.85(18) yes
Ni2 C1 C6 118.0(3) yes
C2 C1 C6 114.9(3) yes
Ni2 C2 C1 62.86(16) yes
Ni2 C2 C3 127.4(3) yes
C1 C2 C3 122.6(3) yes
C2 C3 C4 119.4(3) yes
O1 C4 C3 124.8(3) yes
O1 C4 C5 114.9(3) yes
C3 C4 C5 120.3(3) yes
C4 C5 C6 120.0(3) yes
C1 C6 C5 122.6(3) yes
Ni1 C8 N1 124.5(2) yes
Ni1 C8 N2 132.6(2) yes
N1 C8 N2 102.7(3) yes
N1 C9 C10 106.6(3) yes
N2 C10 C9 106.8(3) yes
N1 C11 C12 118.3(3) yes
N1 C11 C16 118.2(3) yes
C12 C11 C16 123.4(3) yes
C11 C12 C13 117.2(3) yes
C11 C12 C17 122.1(3) yes
C13 C12 C17 120.7(3) yes
C12 C13 C14 120.5(3) yes
C13 C14 C15 121.1(3) yes
C14 C15 C16 121.1(3) yes
C11 C16 C15 116.7(3) yes
C11 C16 C20 121.5(3) yes
C15 C16 C20 121.8(3) yes
C12 C17 C18 111.4(3) yes
C12 C17 C19 111.1(3) yes
C18 C17 C19 111.3(3) yes
C16 C20 C21 110.4(3) yes
C16 C20 C22 113.7(3) yes
C21 C20 C22 110.0(3) yes
N2 C23 C24 118.5(3) yes
N2 C23 C28 118.5(3) yes
C24 C23 C28 123.0(3) yes
C23 C24 C25 117.3(3) yes
C23 C24 C29 121.3(3) yes
C25 C24 C29 121.2(3) yes
C24 C25 C26 121.2(3) yes
C25 C26 C27 120.1(4) yes
C26 C27 C28 121.6(4) yes
C23 C28 C27 116.7(3) yes
C23 C28 C32 122.8(3) yes
C27 C28 C32 120.4(3) yes
C24 C29 C30 109.5(3) yes
C24 C29 C31 113.1(4) yes
C30 C29 C31 110.6(4) yes
C28 C32 C33 111.9(3) yes
C28 C32 C34 110.3(3) yes
C33 C32 C34 109.6(4) yes
Ni2 C35 N3 130.5(2) yes
Ni2 C35 N4 126.3(2) yes
N3 C35 N4 102.9(3) yes
N3 C36 C37 106.9(3) yes
N4 C37 C36 106.7(3) yes
N3 C38 C39 119.2(3) yes
N3 C38 C43 117.9(3) yes
C39 C38 C43 122.9(3) yes
C38 C39 C40 117.2(3) yes
C38 C39 C44 121.0(3) yes
C40 C39 C44 121.7(3) yes
C39 C40 C41 121.1(3) yes
C40 C41 C42 120.2(3) yes
C41 C42 C43 121.5(3) yes
C38 C43 C42 116.9(3) yes
C38 C43 C47 121.2(3) yes
C42 C43 C47 121.9(3) yes
C39 C44 C45 110.6(3) yes
C39 C44 C46 114.0(3) yes
C45 C44 C46 109.6(3) yes
C43 C47 C48 113.4(3) yes
C43 C47 C49 111.9(3) yes
C48 C47 C49 109.5(3) yes
N4 C50 C51 118.9(3) yes
N4 C50 C55 117.8(3) yes
C51 C50 C55 123.3(3) yes
C50 C51 C52 117.2(3) yes
C50 C51 C56 121.3(3) yes
C52 C51 C56 121.5(3) yes
C51 C52 C53 120.8(3) yes
C52 C53 C54 120.4(3) yes
C53 C54 C55 120.9(3) yes
C50 C55 C54 117.4(3) yes
C50 C55 C59 122.5(3) yes
C54 C55 C59 120.1(3) yes
C51 C56 C57 109.8(3) yes
C51 C56 C58 114.0(3) yes
C57 C56 C58 110.0(3) yes
C55 C59 C60 110.6(3) yes
C55 C59 C61 113.3(3) yes
C60 C59 C61 109.6(3) yes
Ni2 C2 H2 111.828 no
C1 C2 H2 111.825 no
C3 C2 H2 111.831 no
C2 C3 H3 120.285 no
C4 C3 H3 120.286 no
C4 C5 H5 119.992 no
C6 C5 H5 119.974 no
C1 C6 H6 118.704 no
C5 C6 H6 118.694 no
O1 C7 H7A 109.466 no
O1 C7 H7B 109.470 no
O1 C7 H7C 109.478 no
H7A C7 H7B 109.470 no
H7A C7 H7C 109.461 no
H7B C7 H7C 109.482 no
N1 C9 H9 126.670 no
C10 C9 H9 126.697 no
N2 C10 H10 126.624 no
C9 C10 H10 126.624 no
C12 C13 H13 119.741 no
C14 C13 H13 119.745 no
C13 C14 H14 119.473 no
C15 C14 H14 119.467 no
C14 C15 H15 119.457 no
C16 C15 H15 119.444 no
C12 C17 H17 107.605 no
C18 C17 H17 107.615 no
C19 C17 H17 107.604 no
C17 C18 H18A 109.468 no
C17 C18 H18B 109.474 no
C17 C18 H18C 109.468 no
H18A C18 H18B 109.474 no
H18A C18 H18C 109.471 no
H18B C18 H18C 109.473 no
C17 C19 H19A 109.469 no
C17 C19 H19B 109.465 no
C17 C19 H19C 109.469 no
H19A C19 H19B 109.462 no
H19A C19 H19C 109.485 no
H19B C19 H19C 109.478 no
C16 C20 H20 107.514 no
C21 C20 H20 107.510 no
C22 C20 H20 107.489 no
C20 C21 H21A 109.474 no
C20 C21 H21B 109.471 no
C20 C21 H21C 109.464 no
H21A C21 H21B 109.474 no
H21A C21 H21C 109.476 no
H21B C21 H21C 109.468 no
C20 C22 H22A 109.468 no
C20 C22 H22B 109.461 no
C20 C22 H22C 109.455 no
H22A C22 H22B 109.488 no
H22A C22 H22C 109.475 no
H22B C22 H22C 109.480 no
C24 C25 H25 119.384 no
C26 C25 H25 119.373 no
C25 C26 H26 119.961 no
C27 C26 H26 119.939 no
C26 C27 H27 119.199 no
C28 C27 H27 119.197 no
C24 C29 H29 107.792 no
C30 C29 H29 107.798 no
C31 C29 H29 107.776 no
C29 C30 H30A 109.465 no
C29 C30 H30B 109.465 no
C29 C30 H30C 109.470 no
H30A C30 H30B 109.482 no
H30A C30 H30C 109.466 no
H30B C30 H30C 109.479 no
C29 C31 H31A 109.469 no
C29 C31 H31B 109.474 no
C29 C31 H31C 109.466 no
H31A C31 H31B 109.467 no
H31A C31 H31C 109.479 no
H31B C31 H31C 109.472 no
C28 C32 H32 108.305 no
C33 C32 H32 108.284 no
C34 C32 H32 108.300 no
C32 C33 H33A 109.480 no
C32 C33 H33B 109.476 no
C32 C33 H33C 109.472 no
H33A C33 H33B 109.468 no
H33A C33 H33C 109.466 no
H33B C33 H33C 109.465 no
C32 C34 H34A 109.465 no
C32 C34 H34B 109.460 no
C32 C34 H34C 109.477 no
H34A C34 H34B 109.469 no
H34A C34 H34C 109.475 no
H34B C34 H34C 109.481 no
N3 C36 H36 126.535 no
C37 C36 H36 126.567 no
N4 C37 H37 126.651 no
C36 C37 H37 126.652 no
C39 C40 H40 119.420 no
C41 C40 H40 119.444 no
C40 C41 H41 119.877 no
C42 C41 H41 119.883 no
C41 C42 H42 119.236 no
C43 C42 H42 119.247 no
C39 C44 H44 107.460 no
C45 C44 H44 107.461 no
C46 C44 H44 107.457 no
C44 C45 H45A 109.479 no
C44 C45 H45B 109.467 no
C44 C45 H45C 109.478 no
H45A C45 H45B 109.479 no
H45A C45 H45C 109.457 no
H45B C45 H45C 109.467 no
C44 C46 H46A 109.471 no
C44 C46 H46B 109.476 no
C44 C46 H46C 109.475 no
H46A C46 H46B 109.462 no
H46A C46 H46C 109.465 no
H46B C46 H46C 109.479 no
C43 C47 H47 107.217 no
C48 C47 H47 107.209 no
C49 C47 H47 107.203 no
C47 C48 H48A 109.466 no
C47 C48 H48B 109.481 no
C47 C48 H48C 109.471 no
H48A C48 H48B 109.477 no
H48A C48 H48C 109.471 no
H48B C48 H48C 109.462 no
C47 C49 H49A 109.456 no
C47 C49 H49B 109.460 no
C47 C49 H49C 109.475 no
H49A C49 H49B 109.472 no
H49A C49 H49C 109.482 no
H49B C49 H49C 109.483 no
C51 C52 H52 119.577 no
C53 C52 H52 119.581 no
C52 C53 H53 119.798 no
C54 C53 H53 119.811 no
C53 C54 H54 119.521 no
C55 C54 H54 119.532 no
C51 C56 H56 107.609 no
C57 C56 H56 107.608 no
C58 C56 H56 107.610 no
C56 C57 H57A 109.480 no
C56 C57 H57B 109.475 no
C56 C57 H57C 109.486 no
H57A C57 H57B 109.445 no
H57A C57 H57C 109.472 no
H57B C57 H57C 109.469 no
C56 C58 H58A 109.468 no
C56 C58 H58B 109.471 no
C56 C58 H58C 109.474 no
H58A C58 H58B 109.470 no
H58A C58 H58C 109.466 no
H58B C58 H58C 109.479 no
C55 C59 H59 107.707 no
C60 C59 H59 107.703 no
C61 C59 H59 107.711 no
C59 C60 H60A 109.481 no
C59 C60 H60B 109.479 no
C59 C60 H60C 109.480 no
H60A C60 H60B 109.464 no
H60A C60 H60C 109.466 no
H60B C60 H60C 109.457 no
C59 C61 H61A 109.476 no
C59 C61 H61B 109.465 no
C59 C61 H61C 109.477 no
H61A C61 H61B 109.468 no
H61A C61 H61C 109.483 no
H61B C61 H61C 109.459 no

loop_
_geom_bond_atom_site_label_1
_geom_bond_atom_site_label_2
_geom_bond_distance
_geom_bond_publ_flag
Ni1 Ni2 2.4089(5) yes
Ni1 Cl1 2.2124(8) yes
Ni1 C1 1.933(3) yes
Ni1 C8 1.865(3) yes
Ni2 Cl1 2.2374(8) yes
Ni2 C1 1.992(3) yes
Ni2 C2 2.189(3) yes
Ni2 C35 1.915(3) yes
O1 C4 1.388(4) yes
O1 C7 1.416(4) yes
N1 C8 1.372(4) yes
N1 C9 1.389(4) yes
N1 C11 1.437(4) yes
N2 C8 1.370(4) yes
N2 C10 1.391(4) yes
N2 C23 1.438(4) yes
N3 C35 1.374(4) yes
N3 C36 1.386(4) yes
N3 C38 1.432(4) yes
N4 C35 1.363(4) yes
N4 C37 1.391(4) yes
N4 C50 1.448(4) yes
C1 C2 1.418(4) yes
C1 C6 1.428(4) yes
C2 C3 1.418(4) yes
C3 C4 1.367(4) yes
C4 C5 1.405(4) yes
C5 C6 1.381(4) yes
C9 C10 1.343(4) yes
C11 C12 1.396(4) yes
C11 C16 1.403(4) yes
C12 C13 1.398(5) yes
C12 C17 1.520(4) yes
C13 C14 1.378(5) yes
C14 C15 1.378(5) yes
C15 C16 1.394(5) yes
C16 C20 1.516(5) yes
C17 C18 1.522(5) yes
C17 C19 1.527(4) yes
C20 C21 1.534(5) yes
C20 C22 1.528(5) yes
C23 C24 1.397(4) yes
C23 C28 1.401(5) yes
C24 C25 1.393(5) yes
C24 C29 1.521(5) yes
C25 C26 1.383(6) yes
C26 C27 1.371(5) yes
C27 C28 1.402(5) yes
C28 C32 1.514(5) yes
C29 C30 1.527(6) yes
C29 C31 1.525(5) yes
C32 C33 1.522(6) yes
C32 C34 1.537(6) yes
C36 C37 1.338(4) yes
C38 C39 1.400(4) yes
C38 C43 1.412(4) yes
C39 C40 1.396(4) yes
C39 C44 1.517(4) yes
C40 C41 1.383(4) yes
C41 C42 1.385(5) yes
C42 C43 1.388(4) yes
C43 C47 1.525(4) yes
C44 C45 1.519(5) yes
C44 C46 1.520(5) yes
C47 C48 1.522(4) yes
C47 C49 1.534(5) yes
C50 C51 1.404(4) yes
C50 C55 1.395(4) yes
C51 C52 1.394(4) yes
C51 C56 1.522(4) yes
C52 C53 1.392(4) yes
C53 C54 1.384(4) yes
C54 C55 1.396(4) yes
C55 C59 1.519(4) yes
C56 C57 1.536(5) yes
C56 C58 1.525(5) yes
C59 C60 1.531(5) yes
C59 C61 1.534(5) yes
C2 H2 1.000 no
C3 H3 0.950 no
C5 H5 0.950 no
C6 H6 0.950 no
C7 H7A 0.980 no
C7 H7B 0.980 no
C7 H7C 0.980 no
C9 H9 0.950 no
C10 H10 0.950 no
C13 H13 0.950 no
C14 H14 0.950 no
C15 H15 0.950 no
C17 H17 1.000 no
C18 H18A 0.980 no
C18 H18B 0.980 no
C18 H18C 0.980 no
C19 H19A 0.980 no
C19 H19B 0.980 no
C19 H19C 0.980 no
C20 H20 1.000 no
C21 H21A 0.980 no
C21 H21B 0.980 no
C21 H21C 0.980 no
C22 H22A 0.980 no
C22 H22B 0.980 no
C22 H22C 0.980 no
C25 H25 0.950 no
C26 H26 0.950 no
C27 H27 0.950 no
C29 H29 1.000 no
C30 H30A 0.980 no
C30 H30B 0.980 no
C30 H30C 0.980 no
C31 H31A 0.980 no
C31 H31B 0.980 no
C31 H31C 0.980 no
C32 H32 1.000 no
C33 H33A 0.980 no
C33 H33B 0.980 no
C33 H33C 0.980 no
C34 H34A 0.980 no
C34 H34B 0.980 no
C34 H34C 0.980 no
C36 H36 0.950 no
C37 H37 0.950 no
C40 H40 0.950 no
C41 H41 0.950 no
C42 H42 0.950 no
C44 H44 1.000 no
C45 H45A 0.980 no
C45 H45B 0.980 no
C45 H45C 0.980 no
C46 H46A 0.980 no
C46 H46B 0.980 no
C46 H46C 0.980 no
C47 H47 1.000 no
C48 H48A 0.980 no
C48 H48B 0.980 no
C48 H48C 0.980 no
C49 H49A 0.980 no
C49 H49B 0.980 no
C49 H49C 0.980 no
C52 H52 0.950 no
C53 H53 0.950 no
C54 H54 0.950 no
C56 H56 1.000 no
C57 H57A 0.980 no
C57 H57B 0.980 no
C57 H57C 0.980 no
C58 H58A 0.980 no
C58 H58B 0.980 no
C58 H58C 0.980 no
C59 H59 1.000 no
C60 H60A 0.980 no
C60 H60B 0.980 no
C60 H60C 0.980 no
C61 H61A 0.980 no
C61 H61B 0.980 no
C61 H61C 0.980 no

loop_
_geom_torsion_atom_site_label_1
_geom_torsion_atom_site_label_2
_geom_torsion_atom_site_label_3
_geom_torsion_atom_site_label_4
_geom_torsion
_geom_torsion_publ_flag
Ni2 Ni1 Cl1 Ni2 0.000(11) no
Cl1 Ni1 Ni2 Cl1 0.00(3) no
Cl1 Ni1 Ni2 C1 173.80(4) no
Cl1 Ni1 Ni2 C2 -155.96(3) no
Ni2 Ni1 C1 Ni2 -0.000(11) no
Ni2 Ni1 C1 C2 -65.13(19) no
Ni2 Ni1 C1 C6 114.3(3) no
C1 Ni1 Ni2 Cl1 -173.80(11) no
C1 Ni1 Ni2 C1 -0.00(10) no
C1 Ni1 Ni2 C2 30.23(10) no
Cl1 Ni1 C1 Ni2 -5.60(10) no
Cl1 Ni1 C1 C2 -70.7(3) no
Cl1 Ni1 C1 C6 108.7(2) no
C1 Ni1 Cl1 Ni2 5.31(9) no
Cl1 Ni1 C8 N1 45.9(3) no
Cl1 Ni1 C8 N2 -127.30(18) no
C8 Ni1 Cl1 Ni2 -177.06(11) no
C1 Ni1 C8 N1 -136.64(18) no
C1 Ni1 C8 N2 50.2(3) no
C8 Ni1 C1 Ni2 176.42(10) no
C8 Ni1 C1 C2 111.3(2) no
C8 Ni1 C1 C6 -69.3(3) no
Ni1 Ni2 Cl1 Ni1 0.000(11) no
Ni1 Ni2 C1 Ni1 0.000(12) no
Ni1 Ni2 C1 C2 128.54(15) no
Ni1 Ni2 C1 C6 -119.5(2) no
Ni1 Ni2 C2 C1 -38.19(8) no
Ni1 Ni2 C2 C3 -149.9(2) no
Cl1 Ni2 C1 Ni1 5.43(10) no
Cl1 Ni2 C1 C2 133.97(9) no
Cl1 Ni2 C1 C6 -114.09(16) no
C1 Ni2 Cl1 Ni1 -5.05(9) no
Cl1 Ni2 C2 C1 -64.90(13) no
Cl1 Ni2 C2 C3 -176.62(14) no
C2 Ni2 Cl1 Ni1 31.92(11) no
Cl1 Ni2 C35 N3 -120.55(19) no
Cl1 Ni2 C35 N4 52.1(2) no
C35 Ni2 Cl1 Ni1 178.98(9) no
C1 Ni2 C2 C1 0.00(13) no
C1 Ni2 C2 C3 -111.7(3) no
C2 Ni2 C1 Ni1 -128.54(19) no
C2 Ni2 C1 C2 -0.00(12) no
C2 Ni2 C1 C6 111.9(3) no
C1 Ni2 C35 N3 66.8(4) no
C1 Ni2 C35 N4 -120.6(3) no
C35 Ni2 C1 Ni1 177.97(17) no
C35 Ni2 C1 C2 -53.5(3) no
C35 Ni2 C1 C6 58.5(3) no
C2 Ni2 C35 N3 31.8(3) no
C2 Ni2 C35 N4 -155.55(17) no
C35 Ni2 C2 C1 151.58(11) no
C35 Ni2 C2 C3 39.9(3) no
C7 O1 C4 C3 -5.6(4) no
C7 O1 C4 C5 175.1(3) no
C8 N1 C9 C10 1.0(3) no
C9 N1 C8 Ni1 -175.67(19) no
C9 N1 C8 N2 -0.8(3) no
C8 N1 C11 C12 89.2(3) no
C8 N1 C11 C16 -88.3(3) no
C11 N1 C8 Ni1 4.3(4) no
C11 N1 C8 N2 179.1(2) no
C9 N1 C11 C12 -90.8(3) no
C9 N1 C11 C16 91.6(3) no
C11 N1 C9 C10 -178.9(2) no
C8 N2 C10 C9 0.3(3) no
C10 N2 C8 Ni1 174.6(2) no
C10 N2 C8 N1 0.3(3) no
C8 N2 C23 C24 -105.6(3) no
C8 N2 C23 C28 74.3(4) no
C23 N2 C8 Ni1 -3.8(4) no
C23 N2 C8 N1 -178.1(2) no
C10 N2 C23 C24 76.2(4) no
C10 N2 C23 C28 -103.9(3) no
C23 N2 C10 C9 178.7(2) no
C35 N3 C36 C37 1.0(3) no
C36 N3 C35 Ni2 172.97(19) no
C36 N3 C35 N4 -1.0(3) no
C35 N3 C38 C39 73.7(3) no
C35 N3 C38 C43 -106.8(3) no
C38 N3 C35 Ni2 -10.4(4) no
C38 N3 C35 N4 175.6(2) no
C36 N3 C38 C39 -110.1(3) no
C36 N3 C38 C43 69.4(3) no
C38 N3 C36 C37 -175.60(19) no
C35 N4 C37 C36 0.0(3) no
C37 N4 C35 Ni2 -173.73(19) no
C37 N4 C35 N3 0.6(3) no
C35 N4 C50 C51 74.0(3) no
C35 N4 C50 C55 -104.8(3) no
C50 N4 C35 Ni2 -1.1(4) no
C50 N4 C35 N3 173.2(2) no
C37 N4 C50 C51 -114.2(3) no
C37 N4 C50 C55 67.0(4) no
C50 N4 C37 C36 -172.6(2) no
Ni1 C1 C2 Ni2 64.06(19) no
Ni1 C1 C2 C3 -177.12(18) no
Ni1 C1 C6 C5 177.30(19) no
Ni2 C1 C2 Ni2 0.0 no
Ni2 C1 C2 C3 118.8(3) no
Ni2 C1 C6 C5 -92.3(3) no
C2 C1 C6 C5 -3.2(4) no
C6 C1 C2 Ni2 -115.4(3) no
C6 C1 C2 C3 3.4(4) no
Ni2 C2 C3 C4 77.9(4) no
C1 C2 C3 C4 -1.0(5) no
C2 C3 C4 O1 179.0(3) no
C2 C3 C4 C5 -1.8(5) no
O1 C4 C5 C6 -178.7(3) no
C3 C4 C5 C6 1.9(5) no
C4 C5 C6 C1 0.7(5) no
N1 C9 C10 N2 -0.8(3) no
N1 C11 C12 C13 -176.2(2) no
N1 C11 C12 C17 2.5(4) no
N1 C11 C16 C15 176.3(2) no
N1 C11 C16 C20 -4.6(4) no
C12 C11 C16 C15 -1.1(4) no
C12 C11 C16 C20 177.9(3) no
C16 C11 C12 C13 1.2(4) no
C16 C11 C12 C17 179.9(3) no
C11 C12 C13 C14 -0.4(4) no
C11 C12 C17 C18 126.9(3) no
C11 C12 C17 C19 -108.4(3) no
C13 C12 C17 C18 -54.4(4) no
C13 C12 C17 C19 70.3(3) no
C17 C12 C13 C14 -179.1(3) no
C12 C13 C14 C15 -0.5(5) no
C13 C14 C15 C16 0.7(5) no
C14 C15 C16 C11 0.2(4) no
C14 C15 C16 C20 -178.9(3) no
C11 C16 C20 C21 -87.3(3) no
C11 C16 C20 C22 148.5(3) no
C15 C16 C20 C21 91.7(4) no
C15 C16 C20 C22 -32.5(4) no
N2 C23 C24 C25 -179.2(3) no
N2 C23 C24 C29 4.2(5) no
N2 C23 C28 C27 -179.8(3) no
N2 C23 C28 C32 -0.3(4) no
C24 C23 C28 C27 0.0(5) no
C24 C23 C28 C32 179.6(3) no
C28 C23 C24 C25 1.0(5) no
C28 C23 C24 C29 -175.6(3) no
C23 C24 C25 C26 -1.4(5) no
C23 C24 C29 C30 79.7(4) no
C23 C24 C29 C31 -156.4(3) no
C25 C24 C29 C30 -96.8(4) no
C25 C24 C29 C31 27.1(5) no
C29 C24 C25 C26 175.2(3) no
C24 C25 C26 C27 0.8(6) no
C25 C26 C27 C28 0.3(6) no
C26 C27 C28 C23 -0.7(5) no
C26 C27 C28 C32 179.8(3) no
C23 C28 C32 C33 -119.2(3) no
C23 C28 C32 C34 118.4(3) no
C27 C28 C32 C33 60.3(4) no
C27 C28 C32 C34 -62.0(4) no
N3 C36 C37 N4 -0.6(3) no
N3 C38 C39 C40 -179.3(2) no
N3 C38 C39 C44 2.9(4) no
N3 C38 C43 C42 179.0(2) no
N3 C38 C43 C47 -1.6(4) no
C39 C38 C43 C42 -1.5(4) no
C39 C38 C43 C47 178.0(3) no
C43 C38 C39 C40 1.1(4) no
C43 C38 C39 C44 -176.6(3) no
C38 C39 C40 C41 0.1(5) no
C38 C39 C44 C45 80.2(3) no
C38 C39 C44 C46 -155.8(3) no
C40 C39 C44 C45 -97.5(3) no
C40 C39 C44 C46 26.6(4) no
C44 C39 C40 C41 177.8(3) no
C39 C40 C41 C42 -0.8(5) no
C40 C41 C42 C43 0.4(5) no
C41 C42 C43 C38 0.7(5) no
C41 C42 C43 C47 -178.8(3) no
C38 C43 C47 C48 -160.2(3) no
C38 C43 C47 C49 75.3(4) no
C42 C43 C47 C48 19.3(4) no
C42 C43 C47 C49 -105.3(3) no
N4 C50 C51 C52 -177.9(3) no
N4 C50 C51 C56 2.7(4) no
N4 C50 C55 C54 179.2(3) no
N4 C50 C55 C59 -1.5(4) no
C51 C50 C55 C54 0.4(5) no
C51 C50 C55 C59 179.8(3) no
C55 C50 C51 C52 0.8(5) no
C55 C50 C51 C56 -178.6(3) no
C50 C51 C52 C53 -1.2(5) no
C50 C51 C56 C57 75.9(4) no
C50 C51 C56 C58 -160.2(3) no
C52 C51 C56 C57 -103.5(3) no
C52 C51 C56 C58 20.4(4) no
C56 C51 C52 C53 178.3(3) no
C51 C52 C53 C54 0.2(5) no
C52 C53 C54 C55 1.1(5) no
C53 C54 C55 C50 -1.4(5) no
C53 C54 C55 C59 179.2(3) no
C50 C55 C59 C60 -101.6(3) no
C50 C55 C59 C61 134.9(3) no
C54 C55 C59 C60 77.8(4) no
C54 C55 C59 C61 -45.8(4) no
